data_4116896
loop_
_publ_author_name
'Dongwhan Lee'
'Stephen J. Lippard'

_publ_section_title
;
 Structural and Functional Models of the Dioxygen-Activating Centers of
 Non-Heme Diiron Enzymes Ribonucleotide Reductase and Soluble Methane
 Monooxygenase
;
_journal_name_full 'Journal of the American Chemical Society'
_journal_page_first 12153
_journal_page_last 12154
_journal_paper_doi 10.1021/ja9831094
_journal_volume 120
_journal_year 1998
_chemical_formula_sum 'C94 H78 Fe2 N2 O8'
_chemical_formula_weight 1475.28
_chemical_name_common '[Fe2(m-O2CAr)2(O2CAr)2(py)2]'
_chemical_name_systematic
; 
 ? 
;
_space_group_IT_number 2
_symmetry_cell_setting triclinic
_symmetry_space_group_name_Hall '-P 1'
_symmetry_space_group_name_H-M 'P -1'
_atom_sites_solution_hydrogens geom
_atom_sites_solution_primary direct
_atom_sites_solution_secondary difmap
_audit_creation_method SHELXL-97
_cell_angle_alpha 68.8480(10)
_cell_angle_beta 71.5410(10)
_cell_angle_gamma 78.886(2)
_cell_formula_units_Z 1
_cell_length_a 10.6013(7)
_cell_length_b 13.5990(9)
_cell_length_c 14.9139(10)
_cell_measurement_temperature 188(2)
_cell_volume 1894.6(2)
_computing_cell_refinement 'Bruker SMART'
_computing_data_collection 'Bruker SMART'
_computing_data_reduction 'Bruker SHELXTL'
_computing_molecular_graphics 'Bruker SHELXTL'
_computing_publication_material 'Bruker SHELXTL'
_computing_structure_refinement 'SHELXL-97 (Sheldrick, 1997)'
_computing_structure_solution 'SHELXS-97 (Sheldrick, 1990)'
_diffrn_ambient_temperature 188(2)
_diffrn_measured_fraction_theta_full 0.763
_diffrn_measured_fraction_theta_max 0.763
_diffrn_measurement_device_type 'CCD area detector'
_diffrn_measurement_method 'phi and omega scans'
_diffrn_radiation_monochromator graphite
_diffrn_radiation_source 'fine-focus sealed tube'
_diffrn_radiation_type MoK\a
_diffrn_radiation_wavelength 0.71073
_diffrn_reflns_av_R_equivalents 0.0354
_diffrn_reflns_av_sigmaI/netI 0.1249
_diffrn_reflns_limit_h_max 9
_diffrn_reflns_limit_h_min -14
_diffrn_reflns_limit_k_max 17
_diffrn_reflns_limit_k_min -9
_diffrn_reflns_limit_l_max 19
_diffrn_reflns_limit_l_min -19
_diffrn_reflns_number 8860
_diffrn_reflns_theta_full 28.25
_diffrn_reflns_theta_max 28.25
_diffrn_reflns_theta_min 1.52
_exptl_absorpt_coefficient_mu 0.444
_exptl_absorpt_correction_T_max 1.000000
_exptl_absorpt_correction_T_min 0.855280
_exptl_absorpt_correction_type SADABS
_exptl_crystal_colour 'pale yellow'
_exptl_crystal_density_diffrn 1.293
_exptl_crystal_description block
_exptl_crystal_F_000 772
_exptl_crystal_size_max 0.05
_exptl_crystal_size_mid 0.05
_exptl_crystal_size_min 0.2
_refine_diff_density_max 0.511
_refine_diff_density_min -0.784
_refine_diff_density_rms 0.132
_refine_ls_extinction_method none
_refine_ls_goodness_of_fit_ref 0.995
_refine_ls_hydrogen_treatment mixed
_refine_ls_matrix_type full
_refine_ls_number_parameters 634
_refine_ls_number_reflns 7145
_refine_ls_number_restraints 0
_refine_ls_restrained_S_all 0.995
_refine_ls_R_factor_all 0.1336
_refine_ls_R_factor_gt 0.0677
_refine_ls_shift/su_max 0.026
_refine_ls_shift/su_mean 0.002
_refine_ls_structure_factor_coef Fsqd
_refine_ls_weighting_details 'calc w=1/[\s^2^(Fo^2^)+(0.0720P)^2^+0.0000P] where P=(Fo^2^+2Fc^2^)/3'
_refine_ls_weighting_scheme calc
_refine_ls_wR_factor_gt 0.1333
_refine_ls_wR_factor_ref 0.1680
_reflns_number_gt 4232
_reflns_number_total 7145
_reflns_threshold_expression >2sigma(I)
_cod_data_source_file ja9831094_2.cif
_cod_data_source_block new
_cod_database_code 4116896

loop_
_symmetry_equiv_pos_as_xyz
'x, y, z'
'-x, -y, -z'

loop_
_atom_site_label
_atom_site_type_symbol
_atom_site_fract_x
_atom_site_fract_y
_atom_site_fract_z
_atom_site_U_iso_or_equiv
_atom_site_adp_type
_atom_site_occupancy
_atom_site_symmetry_multiplicity
_atom_site_calc_flag
Fe1 Fe -0.15639(6) -0.09163(5) 0.52852(5) 0.0256(2) Uani 1 1 d
N1P N -0.2657(3) -0.0390(3) 0.4193(3) 0.0296(9) Uani 1 1 d
O1 O 0.0210(3) -0.1314(2) 0.4438(2) 0.0311(7) Uani 1 1 d
O3 O -0.1052(3) -0.2264(2) 0.6680(2) 0.0345(8) Uani 1 1 d
O2 O -0.1757(3) 0.0441(2) 0.5514(2) 0.0366(8) Uani 1 1 d
O4 O -0.2744(3) -0.2141(2) 0.6089(2) 0.0322(7) Uani 1 1 d
C1P C -0.3490(5) 0.0494(4) 0.4057(4) 0.0373(12) Uani 1 1 d
C2P C -0.4398(5) 0.0703(5) 0.3516(4) 0.0508(15) Uani 1 1 d
C3P C -0.4446(6) -0.0014(5) 0.3081(4) 0.0527(16) Uani 1 1 d
C4P C -0.3576(6) -0.0905(5) 0.3180(4) 0.0533(16) Uani 1 1 d
C5P C -0.2686(6) -0.1069(4) 0.3735(4) 0.0436(13) Uani 1 1 d
C1 C -0.3225(9) 0.4004(8) 0.1756(5) 0.065(2) Uani 1 1 d
C2 C -0.3267(5) 0.3549(4) 0.2846(4) 0.0415(13) Uani 1 1 d
C3 C -0.4455(5) 0.3368(4) 0.3577(4) 0.0425(13) Uani 1 1 d
C4 C -0.4502(5) 0.2988(4) 0.4576(4) 0.0376(12) Uani 1 1 d
C5 C -0.3354(4) 0.2765(3) 0.4896(3) 0.0303(11) Uani 1 1 d
C6 C -0.2142(5) 0.2931(3) 0.4160(3) 0.0297(11) Uani 1 1 d
C7 C -0.2103(5) 0.3312(4) 0.3152(4) 0.0366(12) Uani 1 1 d
C8 C -0.3424(4) 0.2409(3) 0.5977(3) 0.0273(10) Uani 1 1 d
C9 C -0.4443(5) 0.2859(4) 0.6614(4) 0.0339(11) Uani 1 1 d
C10 C -0.4502(5) 0.2576(4) 0.7613(4) 0.0412(13) Uani 1 1 d
C11 C -0.3546(5) 0.1868(4) 0.8005(4) 0.0367(12) Uani 1 1 d
C12 C -0.2496(5) 0.1411(3) 0.7390(3) 0.0314(11) Uani 1 1 d
C13 C -0.2465(4) 0.1663(3) 0.6389(3) 0.0267(10) Uani 1 1 d
C14 C -0.1383(5) 0.1099(3) 0.5766(3) 0.0261(10) Uani 1 1 d
C15 C -0.1429(5) 0.0674(4) 0.7820(3) 0.0312(11) Uani 1 1 d
C16 C -0.0776(5) 0.1010(4) 0.8320(3) 0.0377(12) Uani 1 1 d
C17 C 0.0230(6) 0.0353(5) 0.8715(4) 0.0449(13) Uani 1 1 d
C18 C 0.0619(5) -0.0641(4) 0.8610(4) 0.0430(13) Uani 1 1 d
C19 C -0.0044(5) -0.0969(4) 0.8107(4) 0.0411(13) Uani 1 1 d
C20 C -0.1042(5) -0.0322(4) 0.7722(3) 0.0347(11) Uani 1 1 d
C21 C 0.1696(8) -0.1367(7) 0.9054(6) 0.0637(19) Uani 1 1 d
C22 C -0.1054(9) -0.3742(7) 0.2581(5) 0.0614(18) Uani 1 1 d
C23 C -0.1338(5) -0.3946(4) 0.3692(4) 0.0382(12) Uani 1 1 d
C24 C -0.2360(5) -0.4542(4) 0.4360(4) 0.0388(13) Uani 1 1 d
C25 C -0.2659(5) -0.4731(4) 0.5379(4) 0.0361(12) Uani 1 1 d
C26 C -0.1905(4) -0.4330(3) 0.5766(3) 0.0285(10) Uani 1 1 d
C27 C -0.0855(5) -0.3756(4) 0.5106(4) 0.0320(11) Uani 1 1 d
C28 C -0.0569(5) -0.3560(4) 0.4073(4) 0.0338(11) Uani 1 1 d
C29 C -0.2250(4) -0.4552(3) 0.6868(3) 0.0320(11) Uani 1 1 d
C30 C -0.2541(5) -0.5575(4) 0.7493(4) 0.0444(13) Uani 1 1 d
C31 C -0.2898(6) -0.5834(4) 0.8518(4) 0.0522(15) Uani 1 1 d
C32 C -0.2957(6) -0.5074(4) 0.8943(4) 0.0526(15) Uani 1 1 d
C33 C -0.2669(5) -0.4039(4) 0.8353(3) 0.0366(12) Uani 1 1 d
C34 C -0.2304(4) -0.3778(3) 0.7308(3) 0.0294(10) Uani 1 1 d
C35 C -0.2007(4) -0.2661(3) 0.6665(3) 0.0255(10) Uani 1 1 d
C36 C -0.2802(5) -0.3249(4) 0.8860(3) 0.0382(12) Uani 1 1 d
C37 C -0.2069(6) -0.3402(5) 0.9535(4) 0.0463(13) Uani 1 1 d
C38 C -0.2216(6) -0.2678(5) 1.0024(4) 0.0527(16) Uani 1 1 d
C39 C -0.3107(5) -0.1785(4) 0.9871(4) 0.0446(13) Uani 1 1 d
C40 C -0.3862(6) -0.1642(5) 0.9218(4) 0.0490(14) Uani 1 1 d
C41 C -0.3712(5) -0.2359(4) 0.8714(4) 0.0422(13) Uani 1 1 d
C42 C -0.3194(9) -0.0966(6) 1.0354(5) 0.0601(19) Uani 1 1 d
H32 H -0.318(5) -0.529(4) 0.963(4) 0.057(16) Uiso 1 1 d
H31 H -0.311(5) -0.659(5) 0.896(4) 0.074(18) Uiso 1 1 d
H17 H 0.070(5) 0.063(4) 0.900(4) 0.057(16) Uiso 1 1 d
H41 H -0.429(5) -0.226(4) 0.831(4) 0.064(17) Uiso 1 1 d
H22C H -0.085(7) -0.310(6) 0.216(5) 0.10(3) Uiso 1 1 d
H1C H -0.367(7) 0.361(5) 0.158(5) 0.10(3) Uiso 1 1 d
H40 H -0.442(5) -0.109(4) 0.909(4) 0.055(17) Uiso 1 1 d
H1B H -0.350(8) 0.460(6) 0.161(6) 0.11(3) Uiso 1 1 d
H21A H 0.234(5) -0.169(4) 0.859(4) 0.056(17) Uiso 1 1 d
H30 H -0.245(4) -0.610(3) 0.719(3) 0.024(11) Uiso 1 1 d
H1A H -0.229(8) 0.395(5) 0.126(6) 0.12(3) Uiso 1 1 d
H22B H -0.014(10) -0.405(8) 0.232(7) 0.18(4) Uiso 1 1 d
H25 H -0.335(4) -0.521(3) 0.586(3) 0.015(10) Uiso 1 1 d
H9 H -0.505(5) 0.339(4) 0.628(3) 0.043(14) Uiso 1 1 d
H22A H -0.174(7) -0.401(5) 0.250(5) 0.09(3) Uiso 1 1 d
H38 H -0.167(6) -0.269(4) 1.040(4) 0.073(19) Uiso 1 1 d
H16 H -0.098(4) 0.170(4) 0.835(3) 0.041(14) Uiso 1 1 d
H10 H -0.514(4) 0.294(3) 0.804(3) 0.028(11) Uiso 1 1 d
H11 H -0.359(4) 0.169(3) 0.873(3) 0.032(12) Uiso 1 1 d
H19 H 0.010(4) -0.164(3) 0.809(3) 0.029(12) Uiso 1 1 d
H37 H -0.136(6) -0.407(4) 0.958(4) 0.077(19) Uiso 1 1 d
H20 H -0.148(4) -0.061(3) 0.739(3) 0.033(12) Uiso 1 1 d
H42C H -0.271(6) -0.128(5) 1.093(5) 0.09(2) Uiso 1 1 d
H3P H -0.503(6) 0.014(5) 0.264(4) 0.079(19) Uiso 1 1 d
H21B H 0.227(9) -0.099(7) 0.924(6) 0.16(4) Uiso 1 1 d
H42B H -0.254(6) -0.051(4) 0.991(4) 0.07(2) Uiso 1 1 d
H42A H -0.395(8) -0.065(6) 1.050(6) 0.11(3) Uiso 1 1 d
H21C H 0.150(6) -0.194(5) 0.950(5) 0.07(2) Uiso 1 1 d
H4P H -0.355(6) -0.142(5) 0.292(4) 0.07(2) Uiso 1 1 d
H3 H -0.523(5) 0.358(4) 0.331(3) 0.045(14) Uiso 1 1 d
H1P H -0.335(4) 0.097(3) 0.435(3) 0.029(12) Uiso 1 1 d
H24 H -0.292(4) -0.483(3) 0.421(3) 0.032(13) Uiso 1 1 d
H5P H -0.211(5) -0.176(5) 0.391(4) 0.075(18) Uiso 1 1 d
H4 H -0.533(4) 0.288(3) 0.505(3) 0.027(12) Uiso 1 1 d
H6 H -0.133(4) 0.283(3) 0.430(3) 0.020(11) Uiso 1 1 d
H27 H -0.038(4) -0.342(4) 0.535(3) 0.047(15) Uiso 1 1 d
H7 H -0.126(5) 0.347(3) 0.266(3) 0.036(13) Uiso 1 1 d
H28 H 0.023(4) -0.312(3) 0.367(3) 0.035(13) Uiso 1 1 d
H2P H -0.489(5) 0.135(4) 0.337(4) 0.060(17) Uiso 1 1 d

loop_
_atom_site_aniso_label
_atom_site_aniso_U_11
_atom_site_aniso_U_22
_atom_site_aniso_U_33
_atom_site_aniso_U_23
_atom_site_aniso_U_13
_atom_site_aniso_U_12
Fe1 0.0265(4) 0.0237(3) 0.0276(4) -0.0078(3) -0.0087(3) -0.0032(3)
N1P 0.032(2) 0.025(2) 0.031(2) -0.0055(17) -0.0122(18) 0.0003(17)
O1 0.0291(18) 0.0340(18) 0.0274(17) -0.0095(14) -0.0060(14) 0.0000(15)
O3 0.0330(19) 0.0367(19) 0.0380(19) -0.0126(15) -0.0126(15) -0.0067(15)
O2 0.048(2) 0.0288(18) 0.046(2) -0.0188(16) -0.0272(17) 0.0044(15)
O4 0.0313(18) 0.0257(17) 0.0389(18) -0.0046(14) -0.0172(15) 0.0009(14)
C1P 0.040(3) 0.035(3) 0.035(3) -0.010(2) -0.013(2) 0.001(2)
C2P 0.038(3) 0.061(4) 0.049(3) -0.013(3) -0.022(3) 0.012(3)
C3P 0.045(4) 0.067(4) 0.044(3) 0.000(3) -0.025(3) -0.016(3)
C4P 0.081(5) 0.048(4) 0.046(3) -0.008(3) -0.035(3) -0.022(3)
C5P 0.065(4) 0.029(3) 0.046(3) -0.013(2) -0.032(3) 0.005(3)
C1 0.083(6) 0.069(5) 0.043(4) -0.008(4) -0.035(4) 0.003(4)
C2 0.049(3) 0.038(3) 0.035(3) -0.008(2) -0.020(3) 0.006(2)
C3 0.040(3) 0.041(3) 0.047(3) -0.006(2) -0.025(3) 0.003(3)
C4 0.023(3) 0.039(3) 0.044(3) -0.008(2) -0.007(2) -0.001(2)
C5 0.033(3) 0.022(2) 0.038(3) -0.012(2) -0.013(2) 0.002(2)
C6 0.026(3) 0.028(3) 0.038(3) -0.010(2) -0.013(2) -0.003(2)
C7 0.039(3) 0.035(3) 0.030(3) -0.006(2) -0.007(2) -0.002(2)
C8 0.024(2) 0.027(2) 0.030(2) -0.010(2) -0.003(2) -0.008(2)
C9 0.027(3) 0.033(3) 0.040(3) -0.013(2) -0.001(2) -0.010(2)
C10 0.035(3) 0.045(3) 0.043(3) -0.028(3) 0.008(2) -0.010(3)
C11 0.040(3) 0.040(3) 0.028(3) -0.013(2) 0.001(2) -0.011(2)
C12 0.038(3) 0.028(2) 0.029(2) -0.011(2) 0.000(2) -0.016(2)
C13 0.030(3) 0.025(2) 0.026(2) -0.0114(19) -0.003(2) -0.007(2)
C14 0.037(3) 0.022(2) 0.020(2) -0.0053(18) -0.011(2) -0.001(2)
C15 0.037(3) 0.034(3) 0.022(2) -0.010(2) -0.003(2) -0.012(2)
C16 0.044(3) 0.038(3) 0.030(3) -0.008(2) -0.009(2) -0.010(3)
C17 0.050(3) 0.052(4) 0.035(3) -0.010(3) -0.014(3) -0.014(3)
C18 0.042(3) 0.049(3) 0.031(3) -0.006(2) -0.011(2) -0.003(3)
C19 0.054(3) 0.030(3) 0.031(3) -0.004(2) -0.006(3) -0.006(3)
C20 0.045(3) 0.037(3) 0.022(2) -0.008(2) -0.006(2) -0.009(2)
C21 0.067(5) 0.064(5) 0.050(4) -0.006(4) -0.026(4) 0.010(4)
C22 0.080(6) 0.067(5) 0.039(4) -0.015(4) -0.016(4) -0.013(4)
C23 0.046(3) 0.029(3) 0.038(3) -0.012(2) -0.014(3) 0.007(2)
C24 0.043(3) 0.029(3) 0.058(4) -0.024(3) -0.026(3) 0.007(3)
C25 0.040(3) 0.026(3) 0.045(3) -0.013(2) -0.012(3) -0.003(2)
C26 0.033(3) 0.017(2) 0.035(3) -0.009(2) -0.011(2) 0.002(2)
C27 0.037(3) 0.024(2) 0.037(3) -0.012(2) -0.011(2) -0.001(2)
C28 0.035(3) 0.027(3) 0.039(3) -0.012(2) -0.008(2) -0.001(2)
C29 0.032(3) 0.027(3) 0.036(3) -0.006(2) -0.012(2) -0.003(2)
C30 0.061(4) 0.027(3) 0.044(3) -0.008(2) -0.014(3) -0.009(3)
C31 0.077(4) 0.031(3) 0.044(3) -0.001(3) -0.016(3) -0.016(3)
C32 0.081(4) 0.042(3) 0.029(3) 0.000(3) -0.015(3) -0.014(3)
C33 0.045(3) 0.036(3) 0.031(3) -0.007(2) -0.017(2) -0.005(2)
C34 0.035(3) 0.023(2) 0.029(2) -0.0046(19) -0.013(2) 0.001(2)
C35 0.025(2) 0.024(2) 0.023(2) -0.0099(19) -0.003(2) 0.003(2)
C36 0.049(3) 0.038(3) 0.027(2) -0.005(2) -0.010(2) -0.015(3)
C37 0.056(4) 0.051(3) 0.034(3) -0.008(3) -0.018(3) -0.012(3)
C38 0.061(4) 0.072(4) 0.035(3) -0.017(3) -0.016(3) -0.025(3)
C39 0.052(3) 0.053(3) 0.028(3) -0.014(2) 0.003(3) -0.024(3)
C40 0.056(4) 0.053(4) 0.040(3) -0.023(3) -0.010(3) 0.001(3)
C41 0.050(3) 0.049(3) 0.037(3) -0.019(3) -0.017(3) -0.007(3)
C42 0.070(5) 0.076(5) 0.045(4) -0.034(4) 0.001(4) -0.031(5)

loop_
_atom_type_symbol
_atom_type_description
_atom_type_scat_dispersion_real
_atom_type_scat_dispersion_imag
_atom_type_scat_source
C C 0.0033 0.0016 'International Tables Vol C Tables 4.2.6.8 and 6.1.1.4'
H H 0.0000 0.0000 'International Tables Vol C Tables 4.2.6.8 and 6.1.1.4'
N N 0.0061 0.0033 'International Tables Vol C Tables 4.2.6.8 and 6.1.1.4'
O O 0.0106 0.0060 'International Tables Vol C Tables 4.2.6.8 and 6.1.1.4'
Fe Fe 0.3463 0.8444 'International Tables Vol C Tables 4.2.6.8 and 6.1.1.4'

loop_
_geom_angle_atom_site_label_1
_geom_angle_atom_site_label_2
_geom_angle_atom_site_label_3
_geom_angle
_geom_angle_site_symmetry_1
_geom_angle_site_symmetry_3
O2 Fe1 O1 116.42(13) . .
O2 Fe1 O4 126.98(13) . .
O1 Fe1 O4 114.46(12) . .
O2 Fe1 N1P 96.26(13) . .
O1 Fe1 N1P 98.65(13) . .
O4 Fe1 N1P 90.01(13) . .
O2 Fe1 O3 108.11(12) . .
O1 Fe1 O3 88.63(11) . .
O4 Fe1 O3 59.18(11) . .
N1P Fe1 O3 148.25(13) . .
O2 Fe1 Fe1 53.89(9) . 2_556
O1 Fe1 Fe1 63.93(9) . 2_556
O4 Fe1 Fe1 154.61(9) . 2_556
N1P Fe1 Fe1 115.39(10) . 2_556
O3 Fe1 Fe1 95.63(8) . 2_556
C5P N1P C1P 117.5(4) . .
C5P N1P Fe1 117.6(3) . .
C1P N1P Fe1 123.9(3) . .
C14 O1 Fe1 135.6(3) 2_556 .
C35 O3 Fe1 82.8(3) . .
C14 O2 Fe1 152.8(3) . .
C35 O4 Fe1 96.2(3) . .
N1P C1P C2P 123.1(5) . .
C3P C2P C1P 118.7(5) . .
C4P C3P C2P 119.3(5) . .
C3P C4P C5P 119.0(5) . .
N1P C5P C4P 122.3(5) . .
C3 C2 C7 117.4(5) . .
C3 C2 C1 121.5(5) . .
C7 C2 C1 121.0(5) . .
C2 C3 C4 121.7(5) . .
C3 C4 C5 121.7(5) . .
C4 C5 C6 117.1(4) . .
C4 C5 C8 121.1(4) . .
C6 C5 C8 121.7(4) . .
C7 C6 C5 120.9(4) . .
C2 C7 C6 121.2(5) . .
C9 C8 C13 117.8(4) . .
C9 C8 C5 119.5(4) . .
C13 C8 C5 122.7(4) . .
C10 C9 C8 120.7(5) . .
C11 C10 C9 121.2(4) . .
C10 C11 C12 119.9(5) . .
C13 C12 C11 119.0(4) . .
C13 C12 C15 121.8(4) . .
C11 C12 C15 119.2(4) . .
C12 C13 C8 121.3(4) . .
C12 C13 C14 117.8(4) . .
C8 C13 C14 120.9(4) . .
O1 C14 O2 126.3(4) 2_556 .
O1 C14 C13 117.7(4) 2_556 .
O2 C14 C13 116.0(4) . .
C20 C15 C16 118.2(5) . .
C20 C15 C12 122.8(4) . .
C16 C15 C12 119.0(4) . .
C17 C16 C15 120.4(5) . .
C18 C17 C16 121.1(5) . .
C17 C18 C19 117.9(5) . .
C17 C18 C21 121.3(6) . .
C19 C18 C21 120.7(6) . .
C20 C19 C18 121.0(5) . .
C19 C20 C15 121.3(5) . .
C24 C23 C28 117.9(5) . .
C24 C23 C22 120.5(5) . .
C28 C23 C22 121.6(6) . .
C23 C24 C25 122.0(5) . .
C24 C25 C26 120.5(5) . .
C27 C26 C25 118.0(4) . .
C27 C26 C29 122.8(4) . .
C25 C26 C29 119.1(4) . .
C26 C27 C28 121.0(5) . .
C23 C28 C27 120.5(5) . .
C30 C29 C34 118.5(4) . .
C30 C29 C26 118.2(4) . .
C34 C29 C26 123.3(4) . .
C31 C30 C29 121.6(5) . .
C30 C31 C32 119.7(5) . .
C31 C32 C33 121.2(5) . .
C32 C33 C34 119.1(4) . .
C32 C33 C36 118.3(4) . .
C34 C33 C36 122.6(4) . .
C33 C34 C29 120.1(4) . .
C33 C34 C35 119.5(4) . .
C29 C34 C35 120.4(4) . .
O3 C35 O4 120.9(4) . .
O3 C35 C34 121.0(4) . .
O4 C35 C34 118.0(4) . .
C41 C36 C37 117.8(5) . .
C41 C36 C33 121.0(4) . .
C37 C36 C33 121.1(5) . .
C38 C37 C36 121.0(6) . .
C37 C38 C39 121.3(6) . .
C38 C39 C40 117.9(5) . .
C38 C39 C42 120.8(6) . .
C40 C39 C42 121.2(6) . .
C39 C40 C41 121.3(6) . .
C40 C41 C36 120.7(5) . .

loop_
_geom_bond_atom_site_label_1
_geom_bond_atom_site_label_2
_geom_bond_distance
_geom_bond_site_symmetry_2
Fe1 O2 1.957(3) .
Fe1 O1 2.006(3) .
Fe1 O4 2.047(3) .
Fe1 N1P 2.132(4) .
Fe1 O3 2.358(3) .
Fe1 Fe1 4.2189(13) 2_556
N1P C5P 1.340(6) .
N1P C1P 1.340(6) .
O1 C14 1.249(5) 2_556
O3 C35 1.246(5) .
O2 C14 1.255(5) .
O4 C35 1.274(5) .
C1P C2P 1.370(7) .
C2P C3P 1.369(8) .
C3P C4P 1.367(8) .
C4P C5P 1.381(7) .
C1 C2 1.505(8) .
C2 C3 1.375(7) .
C2 C7 1.390(7) .
C3 C4 1.377(7) .
C4 C5 1.386(6) .
C5 C6 1.395(6) .
C5 C8 1.488(6) .
C6 C7 1.392(6) .
C8 C9 1.400(6) .
C8 C13 1.410(6) .
C9 C10 1.381(7) .
C10 C11 1.375(7) .
C11 C12 1.402(6) .
C12 C13 1.396(6) .
C12 C15 1.501(6) .
C13 C14 1.506(6) .
C14 O1 1.249(5) 2_556
C15 C20 1.384(6) .
C15 C16 1.393(6) .
C16 C17 1.390(7) .
C17 C18 1.385(7) .
C18 C19 1.397(7) .
C18 C21 1.513(8) .
C19 C20 1.373(7) .
C22 C23 1.516(7) .
C23 C24 1.377(7) .
C23 C28 1.392(7) .
C24 C25 1.385(7) .
C25 C26 1.398(6) .
C26 C27 1.380(6) .
C26 C29 1.494(6) .
C27 C28 1.406(6) .
C29 C30 1.396(6) .
C29 C34 1.412(6) .
C30 C31 1.379(7) .
C31 C32 1.378(7) .
C32 C33 1.396(7) .
C33 C34 1.406(6) .
C33 C36 1.485(6) .
C34 C35 1.506(6) .
C36 C41 1.392(7) .
C36 C37 1.393(7) .
C37 C38 1.383(7) .
C38 C39 1.384(8) .
C39 C40 1.387(7) .
C39 C42 1.506(8) .
C40 C41 1.390(7) .
